data_4300728
_journal_name_full 'Inorganic Chemistry'
_journal_paper_doi 10.1021/ic052000b
_journal_year 2006
_chemical_formula_moiety 'C180 H176 N8 P8 Rh4 S8, 4(BF4), 9(CH2Cl2)'
_chemical_formula_sum 'C189 H194 B4 Cl18 F16 N8 P8 Rh4 S8'
_chemical_formula_weight 4478.74
_space_group_crystal_system triclinic
_space_group_IT_number 2
_space_group_name_Hall '-P 1'
_space_group_name_H-M_alt 'P -1'
_cell_angle_alpha 78.0130(10)
_cell_angle_beta 76.9800(10)
_cell_angle_gamma 81.4300(10)
_cell_formula_units_Z 1
_cell_length_a 14.1695(10)
_cell_length_b 16.0351(11)
_cell_length_c 23.1750(15)
_cell_measurement_temperature 100(2)
_cell_volume 4989.4(6)
_diffrn_ambient_temperature 100(2)
_exptl_crystal_density_diffrn 1.491
_cod_depositor_comments
;
 Updating space group information.

 Antanas Vaitkus,
 2018-06-10

The following automatic conversions were performed:
'_symmetry_cell_setting' value 'Triclinic' changed to 'triclinic'
according to '/home/saulius/struct/CIF-dictionaries/cif_core.dic'
dictionary named 'cif_core.dic' version 2.4.1 from 2010-06-29.

Automatic conversion script
Id: cif_fix_enum 1527 2010-12-29 10:47:43Z saulius 
;
_cod_database_code 4300728

loop_
_space_group_symop_id
_space_group_symop_operation_xyz
1 'x, y, z'
2 '-x, -y, -z'

loop_
_atom_site_label
_atom_site_type_symbol
_atom_site_fract_x
_atom_site_fract_y
_atom_site_fract_z
_atom_site_U_iso_or_equiv
_atom_site_adp_type
_atom_site_occupancy
_atom_site_symmetry_multiplicity
_atom_site_calc_flag
_atom_site_refinement_flags
_atom_site_disorder_assembly
_atom_site_disorder_group
Rh1 Rh 0.16161(5) 0.31756(4) 0.24614(3) 0.0540(2) Uani 1 1 d . . .
Rh2 Rh -0.58870(5) -0.04766(4) 0.27073(3) 0.0529(2) Uani 1 1 d . . .
S1 S 0.1154(2) 0.17744(14) 0.27108(12) 0.0802(8) Uani 1 1 d . . .
S2 S 0.3081(2) 0.2694(2) 0.18762(15) 0.1008(12) Uani 1 1 d . . .
S3 S -0.52588(19) 0.08263(14) 0.22076(10) 0.0649(6) Uani 1 1 d . . .
S4 S -0.6222(2) -0.06212(18) 0.17996(10) 0.0807(8) Uani 1 1 d . . .
P1 P 0.01948(17) 0.35626(13) 0.30415(10) 0.0557(5) Uani 1 1 d . . .
P2 P 0.22386(16) 0.44339(15) 0.22374(10) 0.0626(6) Uani 1 1 d . . .
P3 P -0.57163(15) -0.01245(13) 0.35647(9) 0.0501(5) Uani 1 1 d . . .
P4 P -0.64852(14) -0.17413(13) 0.30676(9) 0.0487(5) Uani 1 1 d . . .
N1 N -0.0813(6) 0.1308(5) 0.0784(3) 0.064(2) Uani 1 1 d . . .
N2 N -0.1027(6) -0.0162(4) 0.1271(3) 0.0609(18) Uani 1 1 d . . .
N3 N 0.2452(6) 0.0569(5) -0.0081(3) 0.0671(19) Uani 1 1 d . . .
N4 N 0.2010(5) 0.2135(5) -0.0404(3) 0.0650(19) Uani 1 1 d . . .
C1 C -0.0568(8) 0.2665(6) 0.3214(4) 0.075(3) Uani 1 1 d . . .
H1A H -0.1085 0.2717 0.3576 0.090 Uiso 1 1 calc R . .
H1B H -0.0881 0.2669 0.2872 0.090 Uiso 1 1 calc R . .
C2 C 0.0104(10) 0.1841(6) 0.3325(4) 0.092(4) Uani 1 1 d . . .
H2A H -0.0266 0.1344 0.3376 0.111 Uiso 1 1 calc R . .
H2B H 0.0333 0.1809 0.3703 0.111 Uiso 1 1 calc R . .
C3 C 0.3821(7) 0.3574(9) 0.1631(5) 0.095(4) Uani 1 1 d . . .
H3A H 0.4517 0.3349 0.1598 0.114 Uiso 1 1 calc R . .
H3B H 0.3726 0.3881 0.1228 0.114 Uiso 1 1 calc R . .
C4 C 0.3561(6) 0.4180(7) 0.2061(4) 0.074(3) Uani 1 1 d . . .
H4A H 0.3874 0.4713 0.1882 0.089 Uiso 1 1 calc R . .
H4B H 0.3801 0.3920 0.2435 0.089 Uiso 1 1 calc R . .
C5 C 0.2020(6) 0.5124(6) 0.1570(3) 0.098(4) Uani 1 1 d G . .
C6 C 0.2668(7) 0.5711(7) 0.1254(5) 0.141(6) Uiso 1 1 d G . .
H6A H 0.3200 0.5785 0.1418 0.169 Uiso 1 1 calc R . .
C7 C 0.2535(8) 0.6188(7) 0.0699(5) 0.219(11) Uiso 1 1 d G . .
H7A H 0.2978 0.6589 0.0484 0.263 Uiso 1 1 calc R . .
C8 C 0.1756(9) 0.6079(7) 0.0460(4) 0.152(6) Uiso 1 1 d G . .
H8A H 0.1665 0.6405 0.0081 0.183 Uiso 1 1 calc R . .
C9 C 0.1108(7) 0.5492(7) 0.0776(4) 0.129(5) Uiso 1 1 d G . .
H9A H 0.0575 0.5417 0.0613 0.155 Uiso 1 1 calc R . .
C10 C 0.1240(6) 0.5014(5) 0.1331(4) 0.105(4) Uani 1 1 d G . .
H10A H 0.0798 0.4613 0.1547 0.125 Uiso 1 1 calc R . .
C11 C 0.2067(6) 0.5116(4) 0.2844(3) 0.099(4) Uani 1 1 d G . .
C12 C 0.1538(5) 0.5922(5) 0.2791(4) 0.103(4) Uiso 1 1 d G . .
H12A H 0.1286 0.6156 0.2438 0.124 Uiso 1 1 calc R . .
C13 C 0.1379(5) 0.6385(4) 0.3256(5) 0.118(5) Uani 1 1 d G . .
H13A H 0.1017 0.6935 0.3220 0.141 Uiso 1 1 calc R . .
C14 C 0.1747(7) 0.6042(6) 0.3772(4) 0.133(7) Uani 1 1 d G . .
H14A H 0.1638 0.6358 0.4090 0.160 Uiso 1 1 calc R . .
C15 C 0.2276(7) 0.5236(6) 0.3825(3) 0.138(7) Uani 1 1 d G . .
H15A H 0.2528 0.5002 0.4178 0.166 Uiso 1 1 calc R . .
C16 C 0.2435(6) 0.4773(4) 0.3361(3) 0.103(4) Uani 1 1 d G . .
H16A H 0.2797 0.4222 0.3396 0.124 Uiso 1 1 calc R . .
C17 C 0.0227(4) 0.3688(4) 0.37925(18) 0.062(2) Uani 1 1 d G . .
C18 C -0.0497(4) 0.4177(4) 0.4130(3) 0.067(2) Uani 1 1 d G . .
H18A H -0.1020 0.4493 0.3957 0.081 Uiso 1 1 calc R . .
C19 C -0.0457(5) 0.4202(4) 0.4720(3) 0.084(3) Uani 1 1 d G . .
H19A H -0.0952 0.4537 0.4950 0.101 Uiso 1 1 calc R . .
C20 C 0.0308(5) 0.3739(4) 0.49719(19) 0.094(4) Uani 1 1 d G . .
H20A H 0.0335 0.3757 0.5375 0.113 Uiso 1 1 calc R . .
C21 C 0.1032(5) 0.3251(4) 0.4635(2) 0.083(3) Uani 1 1 d G . .
H21A H 0.1554 0.2934 0.4807 0.099 Uiso 1 1 calc R . .
C22 C 0.0991(4) 0.3225(4) 0.4045(2) 0.069(3) Uani 1 1 d G . .
H22A H 0.1486 0.2891 0.3814 0.083 Uiso 1 1 calc R . .
C23 C -0.0607(4) 0.4474(3) 0.2720(3) 0.082(3) Uani 1 1 d G . .
C24 C -0.1118(5) 0.4363(4) 0.2301(3) 0.095(4) Uani 1 1 d G . .
H24A H -0.1135 0.3805 0.2227 0.114 Uiso 1 1 calc R . .
C25 C -0.1605(5) 0.5069(6) 0.1988(3) 0.128(6) Uani 1 1 d G . .
H25A H -0.1955 0.4993 0.1701 0.153 Uiso 1 1 calc R . .
C26 C -0.1580(5) 0.5886(5) 0.2096(4) 0.127(6) Uani 1 1 d G . .
H26A H -0.1913 0.6368 0.1883 0.153 Uiso 1 1 calc R . .
C27 C -0.1068(6) 0.5997(3) 0.2516(4) 0.103(4) Uani 1 1 d G . .
H27A H -0.1051 0.6555 0.2590 0.124 Uiso 1 1 calc R . .
C28 C -0.0582(5) 0.5291(4) 0.2828(3) 0.079(3) Uani 1 1 d G . .
H28A H -0.0232 0.5366 0.3115 0.095 Uiso 1 1 calc R . .
C29 C 0.0540(7) 0.1645(5) 0.2142(4) 0.064(2) Uani 1 1 d . . .
C30 C 0.0331(7) 0.2329(6) 0.1709(4) 0.069(3) Uani 1 1 d . . .
H30A H 0.0498 0.2877 0.1720 0.083 Uiso 1 1 calc R . .
C31 C -0.0120(8) 0.2238(6) 0.1254(4) 0.069(2) Uani 1 1 d . . .
C32 C -0.0346(6) 0.1404(5) 0.1259(4) 0.057(2) Uani 1 1 d . . .
C33 C -0.0101(7) 0.0726(5) 0.1682(3) 0.059(2) Uani 1 1 d . . .
C34 C 0.0340(7) 0.0827(6) 0.2125(4) 0.066(2) Uani 1 1 d . . .
H34A H 0.0508 0.0349 0.2416 0.079 Uiso 1 1 calc R . .
C35 C -0.0364(7) -0.0172(5) 0.1683(4) 0.060(2) Uani 1 1 d . . .
H35A H 0.0242 -0.0545 0.1565 0.072 Uiso 1 1 calc R . .
H35B H -0.0677 -0.0422 0.2097 0.072 Uiso 1 1 calc R . .
C36 C -0.0652(8) 0.0407(6) 0.0708(4) 0.072(3) Uani 1 1 d . . .
H36A H 0.0054 0.0242 0.0578 0.086 Uiso 1 1 calc R . .
H36B H -0.0983 0.0339 0.0389 0.086 Uiso 1 1 calc R . .
C37 C -0.1856(7) 0.1592(6) 0.0897(4) 0.069(2) Uani 1 1 d . . .
H37A H -0.2084 0.1715 0.0511 0.082 Uiso 1 1 calc R . .
H37B H -0.1968 0.2131 0.1059 0.082 Uiso 1 1 calc R . .
C38 C -0.2449(7) 0.0927(6) 0.1339(3) 0.058(2) Uani 1 1 d . . .
C39 C -0.2018(8) 0.0104(6) 0.1518(4) 0.066(2) Uani 1 1 d . . .
C40 C -0.2566(7) -0.0509(6) 0.1932(3) 0.062(2) Uani 1 1 d . . .
C41 C -0.3545(8) -0.0263(6) 0.2143(4) 0.066(2) Uani 1 1 d . . .
H41A H -0.3928 -0.0670 0.2417 0.079 Uiso 1 1 calc R . .
C42 C -0.3980(7) 0.0548(6) 0.1969(4) 0.065(2) Uani 1 1 d . . .
C43 C -0.3456(7) 0.1154(6) 0.1561(3) 0.063(2) Uani 1 1 d . . .
H43A H -0.3761 0.1710 0.1432 0.075 Uiso 1 1 calc R . .
C44 C -0.5017(7) 0.0801(5) 0.3363(4) 0.063(2) Uani 1 1 d . . .
H44A H -0.5137 0.1102 0.3710 0.076 Uiso 1 1 calc R . .
H44B H -0.4312 0.0603 0.3270 0.076 Uiso 1 1 calc R . .
C45 C -0.5302(9) 0.1424(6) 0.2817(4) 0.076(3) Uani 1 1 d . . .
H45A H -0.4848 0.1871 0.2674 0.091 Uiso 1 1 calc R . .
H45B H -0.5968 0.1711 0.2932 0.091 Uiso 1 1 calc R . .
C46 C -0.6717(9) -0.1648(7) 0.1903(4) 0.083(3) Uani 1 1 d . . .
H46A H -0.7154 -0.1612 0.1618 0.100 Uiso 1 1 calc R . .
H46B H -0.6182 -0.2109 0.1828 0.100 Uiso 1 1 calc R . .
C47 C -0.7284(7) -0.1843(6) 0.2551(4) 0.065(2) Uani 1 1 d . . .
H47A H -0.7480 -0.2431 0.2641 0.078 Uiso 1 1 calc R . .
H47B H -0.7880 -0.1434 0.2607 0.078 Uiso 1 1 calc R . .
C48 C -0.5572(4) -0.2662(3) 0.2987(3) 0.064(2) Uani 1 1 d G . .
C49 C -0.5799(4) -0.3441(4) 0.2912(4) 0.104(4) Uani 1 1 d G . .
H49A H -0.6452 -0.3513 0.2911 0.124 Uiso 1 1 calc R . .
C50 C -0.5070(5) -0.4117(4) 0.2839(6) 0.149(7) Uani 1 1 d G . .
H50A H -0.5225 -0.4650 0.2788 0.178 Uiso 1 1 calc R . .
C51 C -0.4114(5) -0.4013(4) 0.2841(6) 0.161(9) Uani 1 1 d G . .
H51A H -0.3616 -0.4474 0.2791 0.193 Uiso 1 1 calc R . .
C52 C -0.3888(3) -0.3233(4) 0.2916(5) 0.099(4) Uani 1 1 d G . .
H52A H -0.3234 -0.3162 0.2918 0.119 Uiso 1 1 calc R . .
C53 C -0.4616(4) -0.2558(3) 0.2990(4) 0.076(3) Uani 1 1 d G . .
H53A H -0.4461 -0.2025 0.3041 0.091 Uiso 1 1 calc R . .
C54 C -0.7212(3) -0.2046(3) 0.38113(18) 0.0495(18) Uani 1 1 d G . .
C55 C -0.6766(4) -0.2523(4) 0.4269(3) 0.083(3) Uani 1 1 d G . .
H55A H -0.6087 -0.2704 0.4187 0.099 Uiso 1 1 calc R . .
C56 C -0.7313(7) -0.2734(5) 0.4847(2) 0.128(6) Uani 1 1 d G . .
H56A H -0.7008 -0.3061 0.5160 0.154 Uiso 1 1 calc R . .
C57 C -0.8305(6) -0.2469(5) 0.4968(2) 0.124(6) Uani 1 1 d G . .
H57A H -0.8679 -0.2613 0.5363 0.149 Uiso 1 1 calc R . .
C58 C -0.8751(4) -0.1991(5) 0.4510(3) 0.102(5) Uani 1 1 d G . .
H58A H -0.9430 -0.1810 0.4592 0.122 Uiso 1 1 calc R . .
C59 C -0.8205(3) -0.1780(4) 0.3931(3) 0.060(2) Uani 1 1 d G . .
H59A H -0.8510 -0.1454 0.3619 0.071 Uiso 1 1 calc R . .
C60 C -0.5026(3) -0.0879(3) 0.4069(2) 0.0498(18) Uani 1 1 d G . .
C61 C -0.4040(3) -0.1092(3) 0.38529(19) 0.060(2) Uani 1 1 d G . .
H61A H -0.3735 -0.0820 0.3465 0.072 Uiso 1 1 calc R . .
C62 C -0.3501(3) -0.1704(4) 0.4204(3) 0.072(3) Uani 1 1 d G . .
H62A H -0.2827 -0.1849 0.4056 0.086 Uiso 1 1 calc R . .
C63 C -0.3948(4) -0.2102(4) 0.4771(3) 0.079(3) Uani 1 1 d G . .
H63A H -0.3579 -0.2520 0.5011 0.094 Uiso 1 1 calc R . .
C64 C -0.4933(4) -0.1889(4) 0.4987(2) 0.074(3) Uani 1 1 d G . .
H64A H -0.5239 -0.2162 0.5374 0.089 Uiso 1 1 calc R . .
C65 C -0.5473(3) -0.1278(4) 0.4636(2) 0.059(2) Uani 1 1 d G . .
H65A H -0.6146 -0.1132 0.4783 0.071 Uiso 1 1 calc R . .
C66 C -0.6847(3) 0.0246(3) 0.4046(2) 0.0541(19) Uani 1 1 d G . .
C67 C -0.6852(3) 0.0548(4) 0.4567(2) 0.060(2) Uani 1 1 d G . .
H67A H -0.6255 0.0616 0.4665 0.072 Uiso 1 1 calc R . .
C68 C -0.7732(4) 0.0751(4) 0.4945(2) 0.073(3) Uani 1 1 d G . .
H68A H -0.7735 0.0958 0.5302 0.087 Uiso 1 1 calc R . .
C69 C -0.8605(3) 0.0651(4) 0.4803(2) 0.069(2) Uani 1 1 d G . .
H69A H -0.9206 0.0790 0.5061 0.082 Uiso 1 1 calc R . .
C70 C -0.8599(3) 0.0349(4) 0.4282(3) 0.070(2) Uani 1 1 d G . .
H70A H -0.9196 0.0280 0.4184 0.084 Uiso 1 1 calc R . .
C71 C -0.7720(4) 0.0146(3) 0.39031(19) 0.0542(19) Uani 1 1 d G . .
H71A H -0.7716 -0.0061 0.3547 0.065 Uiso 1 1 calc R . .
C72 C -0.0332(8) 0.2973(6) 0.0787(4) 0.075(3) Uani 1 1 d . . .
H72A H -0.0304 0.2772 0.0411 0.112 Uiso 1 1 calc R . .
H72B H 0.0150 0.3380 0.0720 0.112 Uiso 1 1 calc R . .
H72C H -0.0985 0.3258 0.0918 0.112 Uiso 1 1 calc R . .
C73 C -0.2139(7) -0.1396(6) 0.2125(4) 0.069(2) Uani 1 1 d . . .
H73A H -0.1661 -0.1585 0.1788 0.103 Uiso 1 1 calc R . .
H73B H -0.2656 -0.1778 0.2255 0.103 Uiso 1 1 calc R . .
H73C H -0.1817 -0.1413 0.2461 0.103 Uiso 1 1 calc R . .
C74 C -0.5105(8) -0.0686(8) 0.1276(4) 0.080(3) Uani 1 1 d . . .
C75 C -0.4507(8) -0.1380(6) 0.1314(4) 0.067(2) Uani 1 1 d . . .
H75A H -0.4668 -0.1875 0.1606 0.080 Uiso 1 1 calc R . .
C76 C -0.4910(7) 0.0062(6) 0.0865(4) 0.068(2) Uani 1 1 d . . .
H76A H -0.5388 0.0545 0.0863 0.082 Uiso 1 1 calc R . .
C77 C 0.2778(9) 0.2558(7) 0.1138(5) 0.094(4) Uani 1 1 d . . .
C78 C 0.2586(8) 0.3247(9) 0.0708(6) 0.097(4) Uani 1 1 d . . .
H78A H 0.2600 0.3811 0.0772 0.116 Uiso 1 1 calc R . .
C79 C 0.2366(8) 0.3126(8) 0.0167(5) 0.089(3) Uani 1 1 d . . .
C80 C 0.2306(8) 0.2266(8) 0.0146(5) 0.090(3) Uani 1 1 d . . .
C81 C 0.2810(8) 0.1726(9) 0.1115(6) 0.101(4) Uani 1 1 d . . .
H81A H 0.3032 0.1280 0.1409 0.122 Uiso 1 1 calc R . .
C82 C 0.2475(9) 0.1557(8) 0.0600(4) 0.092(4) Uani 1 1 d . . .
C83 C 0.2484(8) 0.0667(7) 0.0535(4) 0.076(3) Uani 1 1 d . . .
H83A H 0.1917 0.0422 0.0819 0.091 Uiso 1 1 calc R . .
H83B H 0.3081 0.0332 0.0650 0.091 Uiso 1 1 calc R . .
C84 C 0.3335(7) 0.0648(7) -0.0469(4) 0.068(3) Uani 1 1 d . . .
C85 C 0.3556(9) 0.1371(7) -0.0880(5) 0.082(3) Uani 1 1 d . . .
C86 C 0.2857(8) 0.2142(7) -0.0886(4) 0.079(3) Uani 1 1 d . . .
H86A H 0.3209 0.2630 -0.0885 0.094 Uiso 1 1 calc R . .
H86B H 0.2628 0.2256 -0.1271 0.094 Uiso 1 1 calc R . .
C87 C 0.1688(9) 0.1271(8) -0.0262(4) 0.087(3) Uani 1 1 d . . .
H87A H 0.1490 0.1158 -0.0620 0.104 Uiso 1 1 calc R . .
H87B H 0.1108 0.1256 0.0069 0.104 Uiso 1 1 calc R . .
C88 C 0.4028(7) -0.0117(6) -0.0456(4) 0.065(2) Uani 1 1 d . . .
C89 C 0.3833(8) -0.0953(7) -0.0040(4) 0.078(3) Uani 1 1 d . . .
H89A H 0.4217 -0.1426 -0.0223 0.117 Uiso 1 1 calc R . .
H89B H 0.3139 -0.1023 0.0032 0.117 Uiso 1 1 calc R . .
H89C H 0.4017 -0.0954 0.0344 0.117 Uiso 1 1 calc R . .
C90 C 0.2067(2) 0.3800(4) -0.0238(3) 0.122(5) Uani 1 1 d . . .
H90A H 0.2187 0.4336 -0.0140 0.184 Uiso 1 1 calc R . .
H90B H 0.1368 0.3805 -0.0220 0.184 Uiso 1 1 calc R . .
H90C H 0.2428 0.3744 -0.0644 0.184 Uiso 1 1 calc R . .
B1 B -1.0581(2) -0.1192(2) 0.34264(13) 0.076(3) Uani 1 1 d R . .
F1 F -1.0767(2) -0.1816(2) 0.39321(13) 0.113(2) Uani 1 1 d R . .
F2 F -1.0252(2) -0.0467(2) 0.36102(13) 0.106(2) Uani 1 1 d R . .
F3 F -0.9872(2) -0.1374(2) 0.29744(13) 0.114(2) Uani 1 1 d R . .
F4 F -1.1415(2) -0.0914(2) 0.32423(13) 0.0878(17) Uani 1 1 d R . .
B2 B -0.3233(3) 0.3784(2) 0.13956(14) 0.162(8) Uiso 1 1 d RD . .
F6 F -0.3609(2) 0.3265(2) 0.11230(13) 0.191(4) Uiso 1 1 d RD . .
F5 F -0.2598(3) 0.3292(2) 0.17456(14) 0.185(4) Uiso 1 1 d RD . .
F8 F -0.3954(3) 0.4242(2) 0.17432(15) 0.188(4) Uiso 1 1 d RD . .
F7 F -0.2690(3) 0.4358(2) 0.09577(14) 0.402(14) Uiso 1 1 d RD . .

loop_
_atom_site_aniso_label
_atom_site_aniso_U_11
_atom_site_aniso_U_22
_atom_site_aniso_U_33
_atom_site_aniso_U_23
_atom_site_aniso_U_13
_atom_site_aniso_U_12
Rh1 0.0683(4) 0.0543(4) 0.0498(4) -0.0326(3) -0.0257(3) 0.0142(3)
Rh2 0.0683(4) 0.0581(4) 0.0351(3) -0.0150(3) -0.0010(3) -0.0210(3)
S1 0.141(2) 0.0481(12) 0.0781(16) -0.0309(11) -0.0740(17) 0.0146(13)
S2 0.0736(16) 0.135(2) 0.132(2) -0.111(2) -0.0589(17) 0.0505(16)
S3 0.0946(16) 0.0614(13) 0.0452(11) -0.0105(9) -0.0142(11) -0.0270(12)
S4 0.113(2) 0.1013(19) 0.0380(11) -0.0153(11) -0.0035(12) -0.0585(16)
P1 0.0705(14) 0.0476(11) 0.0502(12) -0.0184(9) -0.0027(10) -0.0110(10)
P2 0.0543(12) 0.0682(14) 0.0553(13) -0.0225(11) 0.0167(10) -0.0019(10)
P3 0.0612(12) 0.0530(11) 0.0387(10) -0.0132(8) -0.0074(9) -0.0118(9)
P4 0.0467(11) 0.0564(11) 0.0425(10) -0.0207(9) 0.0085(8) -0.0138(9)
N1 0.095(6) 0.082(5) 0.029(3) -0.012(3) -0.017(3) -0.042(4)
N2 0.094(5) 0.068(4) 0.028(3) -0.020(3) -0.006(3) -0.024(4)
N3 0.089(5) 0.077(5) 0.044(4) -0.015(3) -0.021(4) -0.019(4)
N4 0.061(4) 0.087(5) 0.057(4) -0.037(4) -0.007(3) -0.011(4)
C1 0.108(8) 0.070(6) 0.059(5) -0.014(5) -0.022(5) -0.037(6)
C2 0.195(13) 0.049(5) 0.052(5) -0.012(4) -0.047(7) -0.036(6)
C3 0.050(5) 0.170(12) 0.078(7) -0.073(7) -0.015(5) 0.023(6)
C4 0.045(5) 0.117(8) 0.066(6) -0.045(6) -0.004(4) 0.003(5)
C5 0.057(6) 0.115(9) 0.088(8) 0.009(7) 0.015(6) 0.012(6)
C10 0.121(10) 0.100(8) 0.061(6) 0.003(6) 0.004(6) 0.028(7)
C11 0.081(7) 0.048(5) 0.149(12) -0.039(6) 0.047(7) -0.026(5)
C13 0.094(8) 0.127(10) 0.140(12) -0.086(10) 0.054(8) -0.071(8)
C14 0.154(13) 0.134(13) 0.115(11) -0.076(10) 0.068(10) -0.091(11)
C15 0.222(17) 0.103(10) 0.087(9) -0.051(8) 0.049(10) -0.088(11)
C16 0.170(12) 0.099(8) 0.047(5) -0.033(6) 0.013(7) -0.063(8)
C17 0.078(6) 0.066(5) 0.048(5) -0.029(4) 0.003(4) -0.029(5)
C18 0.081(6) 0.066(5) 0.061(5) -0.033(4) 0.008(5) -0.031(5)
C19 0.089(7) 0.108(8) 0.063(6) -0.044(6) 0.020(5) -0.044(6)
C20 0.135(10) 0.119(9) 0.050(5) -0.050(6) 0.012(6) -0.074(8)
C21 0.114(8) 0.092(7) 0.060(6) -0.031(5) -0.011(6) -0.050(6)
C22 0.106(7) 0.064(5) 0.047(5) -0.024(4) -0.008(5) -0.030(5)
C23 0.066(6) 0.053(5) 0.103(8) -0.004(5) 0.024(6) -0.005(4)
C24 0.067(6) 0.095(8) 0.118(10) 0.003(7) -0.021(6) -0.021(6)
C25 0.057(6) 0.150(13) 0.136(12) 0.060(10) -0.021(7) -0.001(7)
C26 0.067(7) 0.084(9) 0.207(17) 0.028(10) -0.037(9) 0.005(6)
C27 0.078(7) 0.064(6) 0.132(11) 0.002(7) 0.017(7) 0.019(6)
C28 0.046(5) 0.069(6) 0.105(8) -0.013(5) 0.024(5) -0.012(4)
C29 0.100(7) 0.051(5) 0.059(5) -0.027(4) -0.041(5) -0.003(4)
C30 0.100(7) 0.057(5) 0.069(6) -0.025(4) -0.047(5) 0.002(5)
C31 0.100(7) 0.060(5) 0.064(5) -0.014(4) -0.045(5) -0.011(5)
C32 0.070(5) 0.063(5) 0.046(4) -0.016(4) -0.016(4) -0.020(4)
C33 0.091(6) 0.058(5) 0.038(4) -0.021(4) -0.015(4) -0.017(4)
C34 0.095(7) 0.057(5) 0.057(5) -0.020(4) -0.035(5) 0.000(4)
C35 0.084(6) 0.060(5) 0.047(4) -0.021(4) -0.015(4) -0.021(4)
C36 0.103(7) 0.080(6) 0.049(5) -0.013(4) -0.028(5) -0.041(5)
C37 0.084(6) 0.092(7) 0.037(4) 0.000(4) -0.023(4) -0.030(5)
C38 0.079(6) 0.073(6) 0.032(4) -0.013(4) -0.015(4) -0.031(5)
C39 0.102(7) 0.072(6) 0.035(4) -0.016(4) -0.015(4) -0.036(5)
C40 0.089(7) 0.066(5) 0.034(4) -0.012(4) -0.002(4) -0.034(5)
C41 0.105(8) 0.063(5) 0.037(4) -0.003(4) -0.018(5) -0.036(5)
C42 0.094(7) 0.073(6) 0.036(4) -0.008(4) -0.013(4) -0.033(5)
C43 0.101(7) 0.060(5) 0.039(4) -0.009(4) -0.021(4) -0.032(5)
C44 0.089(6) 0.064(5) 0.048(5) -0.018(4) -0.013(4) -0.034(5)
C45 0.116(8) 0.075(6) 0.044(5) -0.017(4) -0.016(5) -0.024(6)
C46 0.114(8) 0.106(8) 0.047(5) -0.029(5) -0.004(5) -0.061(7)
C47 0.077(6) 0.083(6) 0.044(4) -0.021(4) -0.001(4) -0.043(5)
C48 0.060(5) 0.061(5) 0.071(6) -0.025(4) 0.011(4) -0.020(4)
C49 0.063(6) 0.090(8) 0.162(13) -0.063(8) 0.014(7) -0.019(6)
C50 0.092(9) 0.075(8) 0.28(2) -0.086(11) 0.023(11) -0.014(7)
C51 0.071(8) 0.067(8) 0.33(3) -0.053(11) 0.010(11) -0.001(6)
C52 0.070(7) 0.063(6) 0.157(12) -0.027(7) -0.009(7) 0.007(5)
C53 0.068(6) 0.068(6) 0.093(7) -0.026(5) -0.001(5) -0.018(5)
C54 0.054(4) 0.059(5) 0.039(4) -0.017(3) 0.005(3) -0.027(4)
C55 0.090(7) 0.104(8) 0.057(6) 0.005(5) -0.013(5) -0.050(6)
C56 0.195(15) 0.173(13) 0.039(6) 0.011(7) -0.031(8) -0.126(13)
C57 0.192(15) 0.157(12) 0.039(5) -0.031(7) 0.027(8) -0.126(12)
C58 0.084(7) 0.109(8) 0.115(10) -0.078(8) 0.061(7) -0.064(7)
C59 0.056(5) 0.069(5) 0.059(5) -0.041(4) 0.014(4) -0.019(4)
C60 0.051(4) 0.058(4) 0.049(4) -0.025(4) -0.012(3) -0.011(3)
C61 0.069(5) 0.058(5) 0.059(5) -0.025(4) -0.008(4) -0.012(4)
C62 0.065(5) 0.085(6) 0.081(7) -0.042(5) -0.028(5) 0.002(5)
C63 0.077(7) 0.086(7) 0.078(7) -0.011(5) -0.034(5) -0.005(5)
C64 0.075(6) 0.071(6) 0.078(6) -0.002(5) -0.026(5) -0.012(5)
C65 0.058(5) 0.071(5) 0.048(5) 0.000(4) -0.019(4) -0.009(4)
C66 0.066(5) 0.055(5) 0.041(4) -0.012(3) -0.011(4) -0.001(4)
C67 0.070(5) 0.072(5) 0.045(4) -0.025(4) -0.012(4) -0.010(4)
C68 0.088(7) 0.077(6) 0.056(5) -0.038(5) -0.005(5) 0.004(5)
C69 0.069(6) 0.066(5) 0.074(6) -0.038(5) -0.012(5) 0.013(4)
C70 0.075(6) 0.063(5) 0.067(6) -0.018(4) -0.015(5) 0.017(4)
C71 0.071(5) 0.047(4) 0.049(4) -0.014(3) -0.020(4) -0.001(4)
C72 0.100(7) 0.067(6) 0.067(6) 0.005(5) -0.041(5) -0.030(5)
C73 0.094(7) 0.067(6) 0.052(5) -0.003(4) -0.019(5) -0.037(5)
C74 0.095(7) 0.101(8) 0.040(5) -0.026(5) 0.014(5) -0.025(6)
C75 0.097(7) 0.069(6) 0.038(4) -0.019(4) -0.008(4) -0.018(5)
C76 0.081(6) 0.078(6) 0.050(5) -0.022(4) -0.001(4) -0.023(5)
C77 0.113(9) 0.082(7) 0.081(7) -0.049(6) -0.008(6) 0.038(6)
C78 0.089(7) 0.124(10) 0.104(9) -0.083(8) -0.043(7) 0.035(7)
C79 0.079(7) 0.101(8) 0.092(8) -0.034(7) -0.033(6) 0.026(6)
C80 0.084(7) 0.115(9) 0.086(8) -0.066(7) 0.000(6) -0.012(6)
C81 0.079(7) 0.147(11) 0.107(9) -0.097(9) -0.037(6) 0.030(7)
C82 0.126(9) 0.117(9) 0.030(4) -0.035(5) -0.022(5) 0.041(7)
C83 0.090(7) 0.091(7) 0.057(5) -0.040(5) -0.015(5) -0.008(5)
C84 0.072(6) 0.110(8) 0.032(4) -0.030(5) 0.003(4) -0.034(5)
C85 0.119(9) 0.089(7) 0.062(6) -0.037(5) -0.050(6) -0.004(6)
C86 0.101(7) 0.090(7) 0.067(6) -0.056(5) -0.030(5) 0.002(6)
C87 0.106(8) 0.123(9) 0.047(5) -0.019(5) -0.024(5) -0.039(7)
C88 0.075(6) 0.066(5) 0.057(5) -0.025(4) -0.003(4) -0.014(5)
C89 0.088(7) 0.097(7) 0.056(5) -0.028(5) 0.002(5) -0.035(6)
C90 0.134(12) 0.116(10) 0.126(12) -0.069(9) -0.029(9) 0.029(9)
B1 0.084(8) 0.102(9) 0.040(5) -0.027(6) -0.004(5) 0.000(7)
F1 0.146(6) 0.116(5) 0.076(4) -0.007(4) -0.021(4) -0.028(5)
F2 0.105(5) 0.124(5) 0.107(5) -0.024(4) -0.051(4) -0.018(4)
F3 0.093(4) 0.164(7) 0.082(4) -0.044(4) -0.017(4) 0.023(4)
F4 0.074(4) 0.129(5) 0.072(4) -0.049(3) -0.014(3) -0.010(3)

loop_
_geom_bond_atom_site_label_1
_geom_bond_atom_site_label_2
_geom_bond_distance
_geom_bond_site_symmetry_2
_geom_bond_publ_flag
Rh1 P1 2.237(2) . ?
Rh1 P2 2.238(2) . ?
Rh1 S2 2.331(3) . ?
Rh1 S1 2.353(3) . ?
Rh2 P4 2.240(2) . ?
Rh2 P3 2.247(2) . ?
Rh2 S4 2.321(2) . ?
Rh2 S3 2.363(2) . ?
S1 C29 1.796(8) . ?
S1 C2 1.821(13) . ?
S2 C3 1.805(14) . ?
S2 C77 1.915(12) . ?
S3 C42 1.789(10) . ?
S3 C45 1.850(9) . ?
S4 C74 1.769(10) . ?
S4 C46 1.835(9) . ?
P1 C17 1.804(4) . ?
P1 C1 1.852(9) . ?
P1 C23 1.848(5) . ?
P2 C5 1.764(7) . ?
P2 C4 1.828(8) . ?
P2 C11 1.907(6) . ?
P3 C44 1.830(8) . ?
P3 C66 1.830(4) . ?
P3 C60 1.833(4) . ?
P4 C54 1.808(4) . ?
P4 C48 1.823(5) . ?
P4 C47 1.867(8) . ?
N1 C32 1.451(10) . ?
N1 C36 1.469(12) . ?
N1 C37 1.462(12) . ?
N2 C39 1.429(12) . ?
N2 C36 1.468(11) . ?
N2 C35 1.479(10) . ?
N3 C84 1.372(11) . ?
N3 C83 1.481(11) . ?
N3 C87 1.504(14) . ?
N4 C86 1.444(12) . ?
N4 C87 1.473(13) . ?
N4 C80 1.490(13) . ?
C1 C2 1.522(15) . ?
C3 C4 1.484(13) . ?
C5 C6 1.3900 . ?
C5 C10 1.3900 . ?
C6 C7 1.3900 . ?
C7 C8 1.3900 . ?
C8 C9 1.3900 . ?
C9 C10 1.3900 . ?
C11 C12 1.3900 . ?
C11 C16 1.3900 . ?
C12 C13 1.3900 . ?
C13 C14 1.3900 . ?
C14 C15 1.3900 . ?
C15 C16 1.3900 . ?
C17 C18 1.3900 . ?
C17 C22 1.3900 . ?
C18 C19 1.3900 . ?
C19 C20 1.3900 . ?
C20 C21 1.3900 . ?
C21 C22 1.3900 . ?
C23 C24 1.3900 . ?
C23 C28 1.3900 . ?
C24 C25 1.3900 . ?
C25 C26 1.3900 . ?
C26 C27 1.3900 . ?
C27 C28 1.3900 . ?
C29 C30 1.369(12) . ?
C29 C34 1.392(12) . ?
C30 C31 1.392(11) . ?
C31 C32 1.418(12) . ?
C31 C72 1.472(12) . ?
C32 C33 1.363(12) . ?
C33 C34 1.364(11) . ?
C33 C35 1.538(11) . ?
C37 C38 1.523(12) . ?
C38 C39 1.390(13) . ?
C38 C43 1.424(13) . ?
C39 C40 1.411(12) . ?
C40 C41 1.389(14) . ?
C40 C73 1.480(13) . ?
C41 C42 1.374(13) . ?
C42 C43 1.381(12) . ?
C44 C45 1.533(13) . ?
C46 C47 1.527(12) . ?
C48 C49 1.3900 . ?
C48 C53 1.3900 . ?
C49 C50 1.3900 . ?
C50 C51 1.3900 . ?
C51 C52 1.3900 . ?
C52 C53 1.3900 . ?
C54 C55 1.3900 . ?
C54 C59 1.3900 . ?
C55 C56 1.3900 . ?
C56 C57 1.3900 . ?
C57 C58 1.3900 . ?
C58 C59 1.3900 . ?
C60 C61 1.3900 . ?
C60 C65 1.3900 . ?
C61 C62 1.3900 . ?
C62 C63 1.3900 . ?
C63 C64 1.3900 . ?
C64 C65 1.3900 . ?
C66 C67 1.3900 . ?
C66 C71 1.3900 . ?
C67 C68 1.3900 . ?
C68 C69 1.3900 . ?
C69 C70 1.3900 . ?
C70 C71 1.3900 . ?
C74 C75 1.294(14) . ?
C74 C76 1.388(14) . ?
C75 C85 1.488(15) 2 ?
C76 C88 1.390(13) 2 ?
C77 C81 1.341(17) . ?
C77 C78 1.365(17) . ?
C78 C79 1.415(15) . ?
C79 C90 1.359(12) . ?
C79 C80 1.406(16) . ?
C80 C82 1.411(16) . ?
C81 C82 1.467(14) . ?
C82 C83 1.464(15) . ?
C84 C85 1.365(14) . ?
C84 C88 1.451(14) . ?
C85 C86 1.465(14) . ?
C85 C75 1.488(15) 2 ?
C88 C76 1.390(13) 2 ?
C88 C89 1.503(13) . ?
B1 F3 1.3263 . ?
B1 F4 1.3299 . ?
B1 F1 1.3763 . ?
B1 F2 1.4867 . ?
B2 F6 1.3702 . ?
B2 F8 1.3727 . ?
B2 F5 1.3925 . ?
B2 F7 1.3930 . ?
